data_1577154
loop_
_publ_author_name
'Baltrun, Marc'
'Hanneberg, David'
'Hett, Florian'
'Seidl, Michael'
'Weigend, Florian'
'Hohloch, Stephan'

_publ_section_title
;
 Regioselective [3+2] Cycloaddition Reactions of the Phosphorus and
 Arsenic Analogues of the Thiocyanate Anion
;
_journal_name_full 'Chemical Science'
_journal_paper_doi 10.1039/D6SC01985D
_journal_year 2026
_chemical_formula_moiety 'C36 H54 Cl N3 Zr'
_chemical_formula_sum 'C36 H54 Cl N3 Zr'
_chemical_formula_weight 655.49
_space_group_crystal_system monoclinic
_space_group_IT_number 14
_space_group_name_Hall '-P 2ybc'
_space_group_name_H-M_alt 'P 1 21/c 1'
_atom_sites_solution_hydrogens geom
_atom_sites_solution_primary dual
_audit_block_doi 10.5517/ccdc.csd.cc2kdswn
_audit_creation_date 2023-05-19
_audit_creation_method
;
Olex2 1.5-alpha
(compiled 2023.03.06 svn.rbb2c1857 for OlexSys, GUI svn.r6748)
;
_audit_update_record
;
2024-06-26 deposited with the CCDC.	2026-04-24 downloaded from the CCDC.
;
_cell_angle_alpha 90
_cell_angle_beta 111.1120(10)
_cell_angle_gamma 90
_cell_formula_units_Z 4
_cell_length_a 19.1293(7)
_cell_length_b 11.0963(3)
_cell_length_c 18.0617(6)
_cell_measurement_reflns_used 5049
_cell_measurement_temperature 173.00
_cell_measurement_theta_max 26.79
_cell_measurement_theta_min 2.27
_cell_volume 3576.5(2)
_computing_cell_refinement 'SAINT V8.40B (?, 2016)'
_computing_data_reduction 'SAINT V8.40B (?, 2016)'
_computing_molecular_graphics 'Olex2 1.5-alpha (Dolomanov et al., 2009)'
_computing_publication_material 'Olex2 1.5-alpha (Dolomanov et al., 2009)'
_computing_structure_refinement 'XL  (Sheldrick, 2008)'
_computing_structure_solution 'SHELXT 2018/2 (Sheldrick, 2018)'
_diffrn_ambient_temperature 173.00
_diffrn_measured_fraction_theta_full 0.998
_diffrn_measured_fraction_theta_max 0.995
_diffrn_measurement_device_type 'Bruker D8 Quest, Photon III'
_diffrn_measurement_method '\f and \w scans'
_diffrn_radiation_type MoK\a
_diffrn_radiation_wavelength 0.71073
_diffrn_reflns_av_R_equivalents 0.1112
_diffrn_reflns_av_unetI/netI 0.0447
_diffrn_reflns_Laue_measured_fraction_full 0.998
_diffrn_reflns_Laue_measured_fraction_max 0.995
_diffrn_reflns_limit_h_max 24
_diffrn_reflns_limit_h_min -24
_diffrn_reflns_limit_k_max 14
_diffrn_reflns_limit_k_min -14
_diffrn_reflns_limit_l_max 23
_diffrn_reflns_limit_l_min -23
_diffrn_reflns_number 89309
_diffrn_reflns_point_group_measured_fraction_full 0.998
_diffrn_reflns_point_group_measured_fraction_max 0.995
_diffrn_reflns_theta_full 25.242
_diffrn_reflns_theta_max 27.152
_diffrn_reflns_theta_min 2.161
_diffrn_source_current 1.0
_diffrn_source_power 0.05
_diffrn_source_voltage 50.0
_diffrn_standards_number 0
_exptl_absorpt_coefficient_mu 0.409
_exptl_absorpt_correction_T_max 0.7455
_exptl_absorpt_correction_T_min 0.6871
_exptl_absorpt_correction_type multi-scan
_exptl_absorpt_process_details
;
SADABS-2016/2 (Bruker,2016/2) was used for absorption correction.
wR2(int) was 0.0835 before and 0.0529 after correction.
The Ratio of minimum to maximum transmission is 0.9217.
The \l/2 correction factor is Not present.
;
_exptl_crystal_colour colourless
_exptl_crystal_colour_primary colourless
_exptl_crystal_density_diffrn 1.217
_exptl_crystal_description block
_exptl_crystal_F_000 1392
_exptl_crystal_size_max 0.2
_exptl_crystal_size_mid 0.18
_exptl_crystal_size_min 0.1
_refine_diff_density_max 0.389
_refine_diff_density_min -0.460
_refine_diff_density_rms 0.065
_refine_ls_extinction_method none
_refine_ls_goodness_of_fit_ref 1.050
_refine_ls_hydrogen_treatment constr
_refine_ls_matrix_type full
_refine_ls_number_parameters 385
_refine_ls_number_reflns 7898
_refine_ls_number_restraints 0
_refine_ls_restrained_S_all 1.050
_refine_ls_R_factor_all 0.0510
_refine_ls_R_factor_gt 0.0391
_refine_ls_shift/su_max 0.002
_refine_ls_shift/su_mean 0.000
_refine_ls_structure_factor_coef Fsqd
_refine_ls_weighting_details 'w=1/[\s^2^(Fo^2^)+(0.0284P)^2^+2.8526P] where P=(Fo^2^+2Fc^2^)/3'
_refine_ls_weighting_scheme calc
_refine_ls_wR_factor_gt 0.0843
_refine_ls_wR_factor_ref 0.0927
_reflns_Friedel_coverage 0.000
_reflns_number_gt 6419
_reflns_number_total 7898
_reflns_threshold_expression 'I > 2\s(I)'
_cod_data_source_file d6sc01985d5.cif
_cod_data_source_block sh_222m
_cod_database_code 1577154
_shelx_shelxl_version_number 2018/3
_shelx_space_group_comment
;
The symmetry employed for this shelxl refinement is uniquely defined
by the following loop, which should always be used as a source of
symmetry information in preference to the above space-group names.
They are only intended as comments.
;
_shelx_estimated_absorpt_t_max 0.960
_shelx_estimated_absorpt_t_min 0.923
_olex2_refinement_description
;
1. Fixed Uiso
 At 1.2 times of:
  All C(H) groups
 At 1.5 times of:
  All C(H,H,H) groups
2.a Aromatic/amide H refined with riding coordinates:
 C15(H15), C59(H59), C19(H19), C17(H17), C39(H39), C35(H35), C55(H55),
 C37(H37), C57(H57)
2.b Idealised Me refined as rotating group:
 C31(H31A,H31B,H31C), C33(H33A,H33B,H33C), C53(H53A,H53B,H53C), C20(H20A,H20B,
 H20C), C51(H51A,H51B,H51C), C41(H41A,H41B,H41C), C32(H32A,H32B,H32C), C13(H13A,
 H13B,H13C), C12(H12A,H12B,H12C), C61(H61A,H61B,H61C), C52(H52A,H52B,H52C),
 C40(H40A,H40B,H40C), C21(H21A,H21B,H21C), C11(H11A,H11B,H11C), C60(H60A,H60B,
 H60C)
;
_olex2_submission_special_instructions 'No special instructions were received'

loop_
_space_group_symop_operation_xyz
'x, y, z'
'-x, y+1/2, -z+1/2'
'-x, -y, -z'
'x, -y-1/2, z-1/2'

loop_
_atom_site_label
_atom_site_type_symbol
_atom_site_fract_x
_atom_site_fract_y
_atom_site_fract_z
_atom_site_U_iso_or_equiv
_atom_site_adp_type
_atom_site_occupancy
_atom_site_site_symmetry_order
_atom_site_calc_flag
_atom_site_refinement_flags_posn
_atom_site_refinement_flags_adp
_atom_site_refinement_flags_occupancy
_atom_site_disorder_assembly
_atom_site_disorder_group
Zr1 Zr 0.29510(2) 0.40207(2) 0.55609(2) 0.02102(7) Uani 1 1 d . . . . .
Cl1 Cl 0.34642(4) 0.20285(5) 0.55468(4) 0.04018(16) Uani 1 1 d . . . . .
N50 N 0.26098(11) 0.47882(17) 0.44444(11) 0.0237(4) Uani 1 1 d . . . . .
N10 N 0.37357(10) 0.50804(16) 0.63756(11) 0.0234(4) Uani 1 1 d . . . . .
N30 N 0.20214(11) 0.39343(16) 0.58732(11) 0.0235(4) Uani 1 1 d . . . . .
C14 C 0.37580(12) 0.6329(2) 0.61646(13) 0.0228(5) Uani 1 1 d . . . . .
C54 C 0.19174(13) 0.5435(2) 0.41365(13) 0.0257(5) Uani 1 1 d . . . . .
C15 C 0.33059(13) 0.7168(2) 0.63614(14) 0.0270(5) Uani 1 1 d . . . . .
H15 H 0.299833 0.691101 0.664343 0.032 Uiso 1 1 calc R U . . .
C59 C 0.18576(14) 0.6583(2) 0.44183(14) 0.0282(5) Uani 1 1 d . . . . .
H59 H 0.228321 0.693162 0.481301 0.034 Uiso 1 1 calc R U . . .
C19 C 0.42092(13) 0.6725(2) 0.57584(14) 0.0271(5) Uani 1 1 d . . . . .
H19 H 0.452439 0.616306 0.563271 0.033 Uiso 1 1 calc R U . . .
C34 C 0.19532(13) 0.4724(2) 0.64767(14) 0.0251(5) Uani 1 1 d . . . . .
C16 C 0.33030(14) 0.8374(2) 0.61475(14) 0.0296(5) Uani 1 1 d . . . . .
C10 C 0.43284(13) 0.4736(2) 0.71557(14) 0.0293(5) Uani 1 1 d . . . . .
C17 C 0.37553(15) 0.8733(2) 0.57319(15) 0.0329(6) Uani 1 1 d . . . . .
H17 H 0.375178 0.955382 0.558157 0.039 Uiso 1 1 calc R U . . .
C39 C 0.15809(14) 0.5828(2) 0.62763(15) 0.0282(5) Uani 1 1 d . . . . .
H39 H 0.135938 0.605303 0.573400 0.034 Uiso 1 1 calc R U . . .
C18 C 0.42116(14) 0.7922(2) 0.55310(14) 0.0309(5) Uani 1 1 d . . . . .
C30 C 0.13807(14) 0.3066(2) 0.55370(14) 0.0282(5) Uani 1 1 d . . . . .
C58 C 0.11933(15) 0.7234(2) 0.41387(15) 0.0336(6) Uani 1 1 d . . . . .
C50 C 0.30568(14) 0.4772(2) 0.39098(14) 0.0293(5) Uani 1 1 d . . . . .
C35 C 0.22766(14) 0.4411(2) 0.72747(14) 0.0300(5) Uani 1 1 d . . . . .
H35 H 0.252067 0.365417 0.741547 0.036 Uiso 1 1 calc R U . . .
C38 C 0.15306(14) 0.6604(2) 0.68649(16) 0.0320(5) Uani 1 1 d . . . . .
C55 C 0.12801(14) 0.4942(2) 0.35512(15) 0.0334(6) Uani 1 1 d . . . . .
H55 H 0.130677 0.415727 0.335219 0.040 Uiso 1 1 calc R U . . .
C37 C 0.18716(15) 0.6272(2) 0.76530(15) 0.0352(6) Uani 1 1 d . . . . .
H37 H 0.184628 0.680317 0.805515 0.042 Uiso 1 1 calc R U . . .
C31 C 0.13522(16) 0.2186(2) 0.61820(17) 0.0400(6) Uani 1 1 d . . . . .
H31A H 0.183006 0.175472 0.640073 0.060 Uiso 1 1 calc R U . . .
H31B H 0.094546 0.160562 0.595020 0.060 Uiso 1 1 calc R U . . .
H31C H 0.126283 0.263542 0.660650 0.060 Uiso 1 1 calc R U . . .
C33 C 0.06357(14) 0.3737(3) 0.51887(17) 0.0385(6) Uani 1 1 d . . . . .
H33A H 0.053623 0.417242 0.561241 0.058 Uiso 1 1 calc R U . . .
H33B H 0.023170 0.315744 0.494333 0.058 Uiso 1 1 calc R U . . .
H33C H 0.066145 0.431090 0.478695 0.058 Uiso 1 1 calc R U . . .
C36 C 0.22495(15) 0.5186(3) 0.78712(15) 0.0359(6) Uani 1 1 d . . . . .
C53 C 0.31750(15) 0.6054(2) 0.36691(15) 0.0339(6) Uani 1 1 d . . . . .
H53A H 0.269105 0.640178 0.334315 0.051 Uiso 1 1 calc R U . . .
H53B H 0.350694 0.603528 0.336364 0.051 Uiso 1 1 calc R U . . .
H53C H 0.340295 0.654586 0.414623 0.051 Uiso 1 1 calc R U . . .
C57 C 0.05768(15) 0.6725(3) 0.35570(16) 0.0388(6) Uani 1 1 d . . . . .
H57 H 0.012162 0.716670 0.335852 0.047 Uiso 1 1 calc R U . . .
C20 C 0.28333(17) 0.9284(2) 0.63793(18) 0.0423(7) Uani 1 1 d . . . . .
H20A H 0.245923 0.962739 0.589993 0.063 Uiso 1 1 calc R U . . .
H20B H 0.315623 0.992873 0.669171 0.063 Uiso 1 1 calc R U . . .
H20C H 0.257899 0.888784 0.669703 0.063 Uiso 1 1 calc R U . . .
C51 C 0.38116(16) 0.4186(3) 0.43581(18) 0.0419(7) Uani 1 1 d . . . . .
H51A H 0.403593 0.456118 0.488197 0.063 Uiso 1 1 calc R U . . .
H51B H 0.414463 0.429691 0.405905 0.063 Uiso 1 1 calc R U . . .
H51C H 0.373991 0.332291 0.442148 0.063 Uiso 1 1 calc R U . . .
C56 C 0.06109(15) 0.5582(3) 0.32582(16) 0.0396(6) Uani 1 1 d . . . . .
C41 C 0.10911(18) 0.7765(2) 0.66431(19) 0.0467(7) Uani 1 1 d . . . . .
H41A H 0.107432 0.803000 0.611941 0.070 Uiso 1 1 calc R U . . .
H41B H 0.133442 0.838570 0.703794 0.070 Uiso 1 1 calc R U . . .
H41C H 0.057977 0.763218 0.662830 0.070 Uiso 1 1 calc R U . . .
C32 C 0.15115(16) 0.2337(2) 0.48798(16) 0.0384(6) Uani 1 1 d . . . . .
H32A H 0.159136 0.288866 0.449368 0.058 Uiso 1 1 calc R U . . .
H32B H 0.107269 0.183165 0.461324 0.058 Uiso 1 1 calc R U . . .
H32C H 0.195439 0.182527 0.511135 0.058 Uiso 1 1 calc R U . . .
C13 C 0.43176(18) 0.5585(3) 0.78189(16) 0.0462(7) Uani 1 1 d . . . . .
H13A H 0.443716 0.640537 0.770197 0.069 Uiso 1 1 calc R U . . .
H13B H 0.469014 0.531853 0.832455 0.069 Uiso 1 1 calc R U . . .
H13C H 0.381862 0.557505 0.785507 0.069 Uiso 1 1 calc R U . . .
C12 C 0.41740(16) 0.3461(2) 0.73718(17) 0.0428(7) Uani 1 1 d . . . . .
H12A H 0.366540 0.341909 0.738072 0.064 Uiso 1 1 calc R U . . .
H12B H 0.453644 0.325133 0.789685 0.064 Uiso 1 1 calc R U . . .
H12C H 0.422101 0.289296 0.697686 0.064 Uiso 1 1 calc R U . . .
C61 C 0.11451(19) 0.8483(3) 0.44470(19) 0.0502(8) Uani 1 1 d . . . . .
H61A H 0.153745 0.858360 0.497127 0.075 Uiso 1 1 calc R U . . .
H61B H 0.065268 0.859534 0.448938 0.075 Uiso 1 1 calc R U . . .
H61C H 0.121378 0.908273 0.408048 0.075 Uiso 1 1 calc R U . . .
C52 C 0.26673(18) 0.4018(3) 0.31598(16) 0.0434(7) Uani 1 1 d . . . . .
H52A H 0.253103 0.322917 0.331121 0.065 Uiso 1 1 calc R U . . .
H52B H 0.300853 0.390844 0.287020 0.065 Uiso 1 1 calc R U . . .
H52C H 0.221403 0.443597 0.281977 0.065 Uiso 1 1 calc R U . . .
C40 C 0.2624(2) 0.4840(3) 0.87317(17) 0.0589(9) Uani 1 1 d . . . . .
H40A H 0.231575 0.424260 0.887294 0.088 Uiso 1 1 calc R U . . .
H40B H 0.268098 0.555697 0.906527 0.088 Uiso 1 1 calc R U . . .
H40C H 0.311856 0.449567 0.881624 0.088 Uiso 1 1 calc R U . . .
C21 C 0.46913(18) 0.8323(3) 0.50753(19) 0.0472(7) Uani 1 1 d . . . . .
H21A H 0.519503 0.851790 0.544721 0.071 Uiso 1 1 calc R U . . .
H21B H 0.446855 0.903823 0.476059 0.071 Uiso 1 1 calc R U . . .
H21C H 0.472285 0.767317 0.472110 0.071 Uiso 1 1 calc R U . . .
C11 C 0.51044(15) 0.4762(3) 0.70958(18) 0.0519(8) Uani 1 1 d . . . . .
H11A H 0.510911 0.423212 0.666342 0.078 Uiso 1 1 calc R U . . .
H11B H 0.547827 0.448250 0.759695 0.078 Uiso 1 1 calc R U . . .
H11C H 0.522378 0.558712 0.698869 0.078 Uiso 1 1 calc R U . . .
C60 C -0.00610(19) 0.5050(4) 0.2616(2) 0.0676(11) Uani 1 1 d . . . . .
H60A H -0.008649 0.535878 0.209826 0.101 Uiso 1 1 calc R U . . .
H60B H -0.051766 0.527630 0.270902 0.101 Uiso 1 1 calc R U . . .
H60C H -0.001566 0.417033 0.262234 0.101 Uiso 1 1 calc R U . . .

loop_
_atom_site_aniso_label
_atom_site_aniso_U_11
_atom_site_aniso_U_22
_atom_site_aniso_U_33
_atom_site_aniso_U_23
_atom_site_aniso_U_13
_atom_site_aniso_U_12
Zr1 0.02383(12) 0.01837(11) 0.02163(12) 0.00131(8) 0.00911(9) 0.00166(8)
Cl1 0.0505(4) 0.0229(3) 0.0495(4) 0.0020(3) 0.0209(3) 0.0091(3)
N50 0.0261(10) 0.0253(9) 0.0200(9) -0.0005(8) 0.0084(8) 0.0008(8)
N10 0.0217(10) 0.0233(9) 0.0229(9) 0.0028(8) 0.0049(8) 0.0015(7)
N30 0.0258(10) 0.0241(9) 0.0210(9) -0.0007(8) 0.0090(8) -0.0017(8)
C14 0.0196(11) 0.0239(11) 0.0188(11) 0.0001(9) -0.0005(9) -0.0008(8)
C54 0.0263(12) 0.0313(12) 0.0199(11) 0.0055(9) 0.0087(9) -0.0005(9)
C15 0.0233(12) 0.0291(12) 0.0252(12) -0.0034(10) 0.0045(10) -0.0008(9)
C59 0.0276(13) 0.0345(13) 0.0216(11) 0.0030(10) 0.0078(10) 0.0016(10)
C19 0.0288(12) 0.0255(11) 0.0271(12) 0.0009(9) 0.0101(10) 0.0023(9)
C34 0.0259(12) 0.0274(11) 0.0248(11) -0.0016(9) 0.0122(10) -0.0033(9)
C16 0.0280(13) 0.0263(12) 0.0271(12) -0.0068(10) 0.0010(10) 0.0045(9)
C10 0.0241(12) 0.0370(13) 0.0239(12) 0.0079(10) 0.0053(10) 0.0017(10)
C17 0.0404(15) 0.0220(11) 0.0292(13) 0.0013(10) 0.0041(11) -0.0012(10)
C39 0.0307(13) 0.0297(12) 0.0277(12) 0.0010(10) 0.0150(10) -0.0010(10)
C18 0.0346(14) 0.0292(12) 0.0262(12) -0.0001(10) 0.0078(11) -0.0056(10)
C30 0.0278(12) 0.0296(12) 0.0287(12) 0.0001(10) 0.0120(10) -0.0047(10)
C58 0.0362(14) 0.0411(14) 0.0266(13) 0.0098(11) 0.0153(11) 0.0079(11)
C50 0.0359(14) 0.0296(12) 0.0262(12) 0.0032(10) 0.0156(11) 0.0030(10)
C35 0.0269(13) 0.0389(13) 0.0254(12) 0.0011(10) 0.0108(10) 0.0004(10)
C38 0.0317(13) 0.0300(12) 0.0403(14) -0.0077(11) 0.0202(12) -0.0062(10)
C55 0.0342(14) 0.0330(13) 0.0306(13) 0.0016(11) 0.0089(11) -0.0086(11)
C37 0.0354(14) 0.0433(15) 0.0322(14) -0.0145(11) 0.0187(12) -0.0112(11)
C31 0.0418(16) 0.0405(15) 0.0388(15) 0.0051(12) 0.0157(13) -0.0094(12)
C33 0.0263(13) 0.0437(15) 0.0388(15) -0.0029(12) 0.0036(11) -0.0019(11)
C36 0.0307(14) 0.0539(17) 0.0230(12) -0.0047(11) 0.0098(11) -0.0089(12)
C53 0.0354(14) 0.0380(14) 0.0329(13) 0.0076(11) 0.0179(12) 0.0004(11)
C57 0.0253(13) 0.0541(17) 0.0383(15) 0.0207(13) 0.0129(12) 0.0075(12)
C20 0.0454(17) 0.0331(14) 0.0456(17) -0.0058(12) 0.0129(14) 0.0082(12)
C51 0.0439(16) 0.0451(16) 0.0457(16) 0.0099(13) 0.0268(14) 0.0149(13)
C56 0.0284(14) 0.0512(16) 0.0341(14) 0.0110(13) 0.0050(11) -0.0093(12)
C41 0.058(2) 0.0361(15) 0.0557(19) -0.0074(14) 0.0321(16) 0.0026(13)
C32 0.0445(16) 0.0353(14) 0.0371(15) -0.0130(12) 0.0166(13) -0.0110(12)
C13 0.0556(19) 0.0476(16) 0.0245(13) 0.0032(12) 0.0011(13) -0.0012(14)
C12 0.0402(16) 0.0396(15) 0.0406(16) 0.0144(13) 0.0048(13) 0.0032(12)
C61 0.057(2) 0.0509(18) 0.0446(17) 0.0057(14) 0.0209(15) 0.0240(15)
C52 0.063(2) 0.0426(15) 0.0342(15) -0.0095(12) 0.0284(14) -0.0055(14)
C40 0.063(2) 0.086(3) 0.0240(14) -0.0046(15) 0.0110(15) 0.0023(19)
C21 0.057(2) 0.0370(15) 0.0545(19) 0.0086(13) 0.0278(16) -0.0058(13)
C11 0.0239(14) 0.083(2) 0.0432(17) 0.0297(16) 0.0050(13) 0.0099(14)
C60 0.0381(18) 0.079(3) 0.064(2) 0.0126(19) -0.0076(16) -0.0217(17)

loop_
_atom_type_symbol
_atom_type_description
_atom_type_scat_dispersion_real
_atom_type_scat_dispersion_imag
_atom_type_scat_source
C C 0.0033 0.0016 'International Tables Vol C Tables 4.2.6.8 and 6.1.1.4'
H H 0.0000 0.0000 'International Tables Vol C Tables 4.2.6.8 and 6.1.1.4'
Cl Cl 0.1484 0.1585 'International Tables Vol C Tables 4.2.6.8 and 6.1.1.4'
N N 0.0061 0.0033 'International Tables Vol C Tables 4.2.6.8 and 6.1.1.4'
Zr Zr -2.9673 0.5597 'International Tables Vol C Tables 4.2.6.8 and 6.1.1.4'

loop_
_citation_id
_citation_doi
_citation_year
1 10.26434/chemrxiv-2025-61l4x-v2 2025

loop_
_geom_angle_atom_site_label_1
_geom_angle_atom_site_label_2
_geom_angle_atom_site_label_3
_geom_angle
_geom_angle_site_symmetry_1
_geom_angle_site_symmetry_3
_geom_angle_publ_flag
N50 Zr1 Cl1 110.64(5) . . ?
N10 Zr1 Cl1 109.63(5) . . ?
N10 Zr1 N50 110.85(7) . . ?
N10 Zr1 N30 108.19(7) . . ?
N30 Zr1 Cl1 110.78(5) . . ?
N30 Zr1 N50 106.68(7) . . ?
C54 N50 Zr1 120.58(14) . . ?
C54 N50 C50 114.68(18) . . ?
C50 N50 Zr1 124.70(15) . . ?
C14 N10 Zr1 116.41(14) . . ?
C14 N10 C10 114.06(18) . . ?
C10 N10 Zr1 129.45(15) . . ?
C34 N30 Zr1 120.20(14) . . ?
C34 N30 C30 114.35(18) . . ?
C30 N30 Zr1 125.43(14) . . ?
C15 C14 N10 119.4(2) . . ?
C19 C14 N10 121.8(2) . . ?
C19 C14 C15 118.8(2) . . ?
C59 C54 N50 120.2(2) . . ?
C59 C54 C55 117.9(2) . . ?
C55 C54 N50 121.8(2) . . ?
C14 C15 H15 119.7 . . ?
C16 C15 C14 120.6(2) . . ?
C16 C15 H15 119.7 . . ?
C54 C59 H59 119.1 . . ?
C58 C59 C54 121.9(2) . . ?
C58 C59 H59 119.1 . . ?
C14 C19 H19 119.1 . . ?
C14 C19 C18 121.8(2) . . ?
C18 C19 H19 119.1 . . ?
C39 C34 N30 120.9(2) . . ?
C35 C34 N30 120.3(2) . . ?
C35 C34 C39 118.8(2) . . ?
C15 C16 C20 120.6(2) . . ?
C17 C16 C15 118.9(2) . . ?
C17 C16 C20 120.5(2) . . ?
N10 C10 C13 111.0(2) . . ?
N10 C10 C12 109.0(2) . . ?
N10 C10 C11 110.6(2) . . ?
C12 C10 C13 108.2(2) . . ?
C12 C10 C11 108.6(2) . . ?
C11 C10 C13 109.4(2) . . ?
C16 C17 H17 119.1 . . ?
C18 C17 C16 121.8(2) . . ?
C18 C17 H17 119.1 . . ?
C34 C39 H39 119.6 . . ?
C34 C39 C38 120.7(2) . . ?
C38 C39 H39 119.6 . . ?
C19 C18 C21 120.8(2) . . ?
C17 C18 C19 118.1(2) . . ?
C17 C18 C21 121.1(2) . . ?
N30 C30 C31 110.3(2) . . ?
N30 C30 C33 111.0(2) . . ?
N30 C30 C32 108.33(19) . . ?
C33 C30 C31 109.8(2) . . ?
C33 C30 C32 109.1(2) . . ?
C32 C30 C31 108.2(2) . . ?
C59 C58 C61 120.8(3) . . ?
C57 C58 C59 118.8(3) . . ?
C57 C58 C61 120.4(2) . . ?
N50 C50 C53 110.39(19) . . ?
N50 C50 C51 108.27(19) . . ?
N50 C50 C52 111.4(2) . . ?
C53 C50 C52 109.3(2) . . ?
C51 C50 C53 109.8(2) . . ?
C51 C50 C52 107.6(2) . . ?
C34 C35 H35 119.3 . . ?
C34 C35 C36 121.3(2) . . ?
C36 C35 H35 119.3 . . ?
C39 C38 C41 120.5(2) . . ?
C37 C38 C39 118.8(2) . . ?
C37 C38 C41 120.7(2) . . ?
C54 C55 H55 119.4 . . ?
C56 C55 C54 121.2(2) . . ?
C56 C55 H55 119.4 . . ?
C38 C37 H37 119.1 . . ?
C38 C37 C36 121.8(2) . . ?
C36 C37 H37 119.1 . . ?
C30 C31 H31A 109.5 . . ?
C30 C31 H31B 109.5 . . ?
C30 C31 H31C 109.5 . . ?
H31A C31 H31B 109.5 . . ?
H31A C31 H31C 109.5 . . ?
H31B C31 H31C 109.5 . . ?
C30 C33 H33A 109.5 . . ?
C30 C33 H33B 109.5 . . ?
C30 C33 H33C 109.5 . . ?
H33A C33 H33B 109.5 . . ?
H33A C33 H33C 109.5 . . ?
H33B C33 H33C 109.5 . . ?
C35 C36 C40 120.2(3) . . ?
C37 C36 C35 118.5(2) . . ?
C37 C36 C40 121.3(3) . . ?
C50 C53 H53A 109.5 . . ?
C50 C53 H53B 109.5 . . ?
C50 C53 H53C 109.5 . . ?
H53A C53 H53B 109.5 . . ?
H53A C53 H53C 109.5 . . ?
H53B C53 H53C 109.5 . . ?
C58 C57 H57 119.3 . . ?
C58 C57 C56 121.4(2) . . ?
C56 C57 H57 119.3 . . ?
C16 C20 H20A 109.5 . . ?
C16 C20 H20B 109.5 . . ?
C16 C20 H20C 109.5 . . ?
H20A C20 H20B 109.5 . . ?
H20A C20 H20C 109.5 . . ?
H20B C20 H20C 109.5 . . ?
C50 C51 H51A 109.5 . . ?
C50 C51 H51B 109.5 . . ?
C50 C51 H51C 109.5 . . ?
H51A C51 H51B 109.5 . . ?
H51A C51 H51C 109.5 . . ?
H51B C51 H51C 109.5 . . ?
C55 C56 C60 120.4(3) . . ?
C57 C56 C55 118.9(2) . . ?
C57 C56 C60 120.7(3) . . ?
C38 C41 H41A 109.5 . . ?
C38 C41 H41B 109.5 . . ?
C38 C41 H41C 109.5 . . ?
H41A C41 H41B 109.5 . . ?
H41A C41 H41C 109.5 . . ?
H41B C41 H41C 109.5 . . ?
C30 C32 H32A 109.5 . . ?
C30 C32 H32B 109.5 . . ?
C30 C32 H32C 109.5 . . ?
H32A C32 H32B 109.5 . . ?
H32A C32 H32C 109.5 . . ?
H32B C32 H32C 109.5 . . ?
C10 C13 H13A 109.5 . . ?
C10 C13 H13B 109.5 . . ?
C10 C13 H13C 109.5 . . ?
H13A C13 H13B 109.5 . . ?
H13A C13 H13C 109.5 . . ?
H13B C13 H13C 109.5 . . ?
C10 C12 H12A 109.5 . . ?
C10 C12 H12B 109.5 . . ?
C10 C12 H12C 109.5 . . ?
H12A C12 H12B 109.5 . . ?
H12A C12 H12C 109.5 . . ?
H12B C12 H12C 109.5 . . ?
C58 C61 H61A 109.5 . . ?
C58 C61 H61B 109.5 . . ?
C58 C61 H61C 109.5 . . ?
H61A C61 H61B 109.5 . . ?
H61A C61 H61C 109.5 . . ?
H61B C61 H61C 109.5 . . ?
C50 C52 H52A 109.5 . . ?
C50 C52 H52B 109.5 . . ?
C50 C52 H52C 109.5 . . ?
H52A C52 H52B 109.5 . . ?
H52A C52 H52C 109.5 . . ?
H52B C52 H52C 109.5 . . ?
C36 C40 H40A 109.5 . . ?
C36 C40 H40B 109.5 . . ?
C36 C40 H40C 109.5 . . ?
H40A C40 H40B 109.5 . . ?
H40A C40 H40C 109.5 . . ?
H40B C40 H40C 109.5 . . ?
C18 C21 H21A 109.5 . . ?
C18 C21 H21B 109.5 . . ?
C18 C21 H21C 109.5 . . ?
H21A C21 H21B 109.5 . . ?
H21A C21 H21C 109.5 . . ?
H21B C21 H21C 109.5 . . ?
C10 C11 H11A 109.5 . . ?
C10 C11 H11B 109.5 . . ?
C10 C11 H11C 109.5 . . ?
H11A C11 H11B 109.5 . . ?
H11A C11 H11C 109.5 . . ?
H11B C11 H11C 109.5 . . ?
C56 C60 H60A 109.5 . . ?
C56 C60 H60B 109.5 . . ?
C56 C60 H60C 109.5 . . ?
H60A C60 H60B 109.5 . . ?
H60A C60 H60C 109.5 . . ?
H60B C60 H60C 109.5 . . ?

loop_
_geom_bond_atom_site_label_1
_geom_bond_atom_site_label_2
_geom_bond_distance
_geom_bond_site_symmetry_2
_geom_bond_publ_flag
Zr1 Cl1 2.4226(6) . ?
Zr1 N50 2.0665(18) . ?
Zr1 N10 2.0518(19) . ?
Zr1 N30 2.0523(19) . ?
N50 C54 1.431(3) . ?
N50 C50 1.503(3) . ?
N10 C14 1.442(3) . ?
N10 C10 1.505(3) . ?
N30 C34 1.441(3) . ?
N30 C30 1.504(3) . ?
C14 C15 1.400(3) . ?
C14 C19 1.390(3) . ?
C54 C59 1.392(3) . ?
C54 C55 1.405(3) . ?
C15 H15 0.9500 . ?
C15 C16 1.393(3) . ?
C59 H59 0.9500 . ?
C59 C58 1.389(3) . ?
C19 H19 0.9500 . ?
C19 C18 1.391(3) . ?
C34 C39 1.397(3) . ?
C34 C35 1.392(3) . ?
C16 C17 1.392(4) . ?
C16 C20 1.508(3) . ?
C10 C13 1.530(4) . ?
C10 C12 1.524(4) . ?
C10 C11 1.527(4) . ?
C17 H17 0.9500 . ?
C17 C18 1.389(4) . ?
C39 H39 0.9500 . ?
C39 C38 1.398(3) . ?
C18 C21 1.504(4) . ?
C30 C31 1.536(3) . ?
C30 C33 1.528(3) . ?
C30 C32 1.530(3) . ?
C58 C57 1.386(4) . ?
C58 C61 1.510(4) . ?
C50 C53 1.528(3) . ?
C50 C51 1.524(4) . ?
C50 C52 1.537(4) . ?
C35 H35 0.9500 . ?
C35 C36 1.394(3) . ?
C38 C37 1.385(4) . ?
C38 C41 1.512(4) . ?
C55 H55 0.9500 . ?
C55 C56 1.391(4) . ?
C37 H37 0.9500 . ?
C37 C36 1.388(4) . ?
C31 H31A 0.9800 . ?
C31 H31B 0.9800 . ?
C31 H31C 0.9800 . ?
C33 H33A 0.9800 . ?
C33 H33B 0.9800 . ?
C33 H33C 0.9800 . ?
C36 C40 1.508(4) . ?
C53 H53A 0.9800 . ?
C53 H53B 0.9800 . ?
C53 H53C 0.9800 . ?
C57 H57 0.9500 . ?
C57 C56 1.389(4) . ?
C20 H20A 0.9800 . ?
C20 H20B 0.9800 . ?
C20 H20C 0.9800 . ?
C51 H51A 0.9800 . ?
C51 H51B 0.9800 . ?
C51 H51C 0.9800 . ?
C56 C60 1.507(4) . ?
C41 H41A 0.9800 . ?
C41 H41B 0.9800 . ?
C41 H41C 0.9800 . ?
C32 H32A 0.9800 . ?
C32 H32B 0.9800 . ?
C32 H32C 0.9800 . ?
C13 H13A 0.9800 . ?
C13 H13B 0.9800 . ?
C13 H13C 0.9800 . ?
C12 H12A 0.9800 . ?
C12 H12B 0.9800 . ?
C12 H12C 0.9800 . ?
C61 H61A 0.9800 . ?
C61 H61B 0.9800 . ?
C61 H61C 0.9800 . ?
C52 H52A 0.9800 . ?
C52 H52B 0.9800 . ?
C52 H52C 0.9800 . ?
C40 H40A 0.9800 . ?
C40 H40B 0.9800 . ?
C40 H40C 0.9800 . ?
C21 H21A 0.9800 . ?
C21 H21B 0.9800 . ?
C21 H21C 0.9800 . ?
C11 H11A 0.9800 . ?
C11 H11B 0.9800 . ?
C11 H11C 0.9800 . ?
C60 H60A 0.9800 . ?
C60 H60B 0.9800 . ?
C60 H60C 0.9800 . ?

loop_
_geom_torsion_atom_site_label_1
_geom_torsion_atom_site_label_2
_geom_torsion_atom_site_label_3
_geom_torsion_atom_site_label_4
_geom_torsion
_geom_torsion_site_symmetry_1
_geom_torsion_site_symmetry_2
_geom_torsion_site_symmetry_3
_geom_torsion_site_symmetry_4
_geom_torsion_publ_flag
Zr1 N50 C54 C59 74.6(2) . . . . ?
Zr1 N50 C54 C55 -104.9(2) . . . . ?
Zr1 N50 C50 C53 -124.45(19) . . . . ?
Zr1 N50 C50 C51 -4.2(3) . . . . ?
Zr1 N50 C50 C52 113.9(2) . . . . ?
Zr1 N10 C14 C15 88.9(2) . . . . ?
Zr1 N10 C14 C19 -90.1(2) . . . . ?
Zr1 N10 C10 C13 -131.1(2) . . . . ?
Zr1 N10 C10 C12 -12.0(3) . . . . ?
Zr1 N10 C10 C11 107.3(2) . . . . ?
Zr1 N30 C34 C39 93.2(2) . . . . ?
Zr1 N30 C34 C35 -85.1(2) . . . . ?
Zr1 N30 C30 C31 113.7(2) . . . . ?
Zr1 N30 C30 C33 -124.29(19) . . . . ?
Zr1 N30 C30 C32 -4.6(3) . . . . ?
N50 C54 C59 C58 -179.4(2) . . . . ?
N50 C54 C55 C56 180.0(2) . . . . ?
N10 C14 C15 C16 -178.4(2) . . . . ?
N10 C14 C19 C18 177.8(2) . . . . ?
N30 C34 C39 C38 -178.5(2) . . . . ?
N30 C34 C35 C36 176.9(2) . . . . ?
C14 N10 C10 C13 52.3(3) . . . . ?
C14 N10 C10 C12 171.4(2) . . . . ?
C14 N10 C10 C11 -69.3(3) . . . . ?
C14 C15 C16 C17 0.2(3) . . . . ?
C14 C15 C16 C20 -178.3(2) . . . . ?
C14 C19 C18 C17 1.0(4) . . . . ?
C14 C19 C18 C21 -178.5(2) . . . . ?
C54 N50 C50 C53 53.1(3) . . . . ?
C54 N50 C50 C51 173.3(2) . . . . ?
C54 N50 C50 C52 -68.6(3) . . . . ?
C54 C59 C58 C57 -0.7(4) . . . . ?
C54 C59 C58 C61 -179.3(2) . . . . ?
C54 C55 C56 C57 -0.4(4) . . . . ?
C54 C55 C56 C60 178.4(3) . . . . ?
C15 C14 C19 C18 -1.2(3) . . . . ?
C15 C16 C17 C18 -0.5(4) . . . . ?
C59 C54 C55 C56 0.4(4) . . . . ?
C59 C58 C57 C56 0.6(4) . . . . ?
C19 C14 C15 C16 0.6(3) . . . . ?
C34 N30 C30 C31 -64.5(3) . . . . ?
C34 N30 C30 C33 57.5(3) . . . . ?
C34 N30 C30 C32 177.2(2) . . . . ?
C34 C39 C38 C37 1.5(4) . . . . ?
C34 C39 C38 C41 -176.7(2) . . . . ?
C34 C35 C36 C37 1.8(4) . . . . ?
C34 C35 C36 C40 -178.2(3) . . . . ?
C16 C17 C18 C19 -0.1(4) . . . . ?
C16 C17 C18 C21 179.4(3) . . . . ?
C10 N10 C14 C15 -94.1(2) . . . . ?
C10 N10 C14 C19 86.9(3) . . . . ?
C39 C34 C35 C36 -1.5(4) . . . . ?
C39 C38 C37 C36 -1.1(4) . . . . ?
C30 N30 C34 C39 -88.5(3) . . . . ?
C30 N30 C34 C35 93.2(3) . . . . ?
C58 C57 C56 C55 -0.1(4) . . . . ?
C58 C57 C56 C60 -179.0(3) . . . . ?
C50 N50 C54 C59 -103.0(2) . . . . ?
C50 N50 C54 C55 77.4(3) . . . . ?
C35 C34 C39 C38 -0.2(3) . . . . ?
C38 C37 C36 C35 -0.5(4) . . . . ?
C38 C37 C36 C40 179.5(3) . . . . ?
C55 C54 C59 C58 0.2(3) . . . . ?
C20 C16 C17 C18 178.0(2) . . . . ?
C41 C38 C37 C36 177.0(2) . . . . ?
C61 C58 C57 C56 179.3(2) . . . . ?
